data_2218388
loop_
_publ_author_name
'Dai, Wei'
'Fu, Da-Wei'

_publ_section_title
;
 (<i>S</i>)-2-Ammonio-3-(4-nitrophenyl)propanoate monohydrate
;
_journal_coeditor_code DN2340
_journal_issue 6
_journal_name_full 'Acta Crystallographica Section E'
_journal_page_first o974
_journal_paper_doi 10.1107/S1600536808011203
_journal_volume 64
_journal_year 2008
_chemical_formula_iupac 'C9 H10 N2 O4, H2 O'
_chemical_formula_moiety 'C9 H10 N2 O4, H2 O'
_chemical_formula_sum 'C9 H12 N2 O5'
_chemical_formula_weight 228.21
_chemical_name_systematic
;
(S)-2-Ammonio-3-(4-nitrophenyl)propanoate monohydrate
;
_space_group_IT_number 19
_symmetry_cell_setting orthorhombic
_symmetry_space_group_name_Hall 'P 2ac 2ab'
_symmetry_space_group_name_H-M 'P 21 21 21'
_atom_sites_solution_hydrogens geom
_atom_sites_solution_primary direct
_atom_sites_solution_secondary difmap
_audit_creation_method SHELXL-97
_cell_angle_alpha 90.00
_cell_angle_beta 90.00
_cell_angle_gamma 90.00
_cell_formula_units_Z 4
_cell_length_a 5.3141(8)
_cell_length_b 6.2823(7)
_cell_length_c 30.752(4)
_cell_measurement_reflns_used 1470
_cell_measurement_temperature 293(2)
_cell_measurement_theta_max 27.4769
_cell_measurement_theta_min 3.0341
_cell_volume 1026.6(2)
_computing_cell_refinement 'CrystalClear (Rigaku, 2005'
_computing_data_collection 'CrystalClear (Rigaku, 2005)'
_computing_data_reduction 'CrystalClear (Rigaku, 2005'
_computing_molecular_graphics 'SHELXTL (Sheldrick, 2008)'
_computing_publication_material 'SHELXL97 (Sheldrick, 2008)'
_computing_structure_refinement 'SHELXL97 (Sheldrick, 2008)'
_computing_structure_solution 'SHELXS97 (Sheldrick, 2008)'
_diffrn_ambient_temperature 293(2)
_diffrn_detector_area_resol_mean 13.6612
_diffrn_measured_fraction_theta_full 0.999
_diffrn_measured_fraction_theta_max 0.999
_diffrn_measurement_device_type 'Rigaku Mercury2'
_diffrn_measurement_method \w
_diffrn_radiation_monochromator graphite
_diffrn_radiation_source 'fine-focus sealed tube'
_diffrn_radiation_type MoK\a
_diffrn_radiation_wavelength 0.71073
_diffrn_reflns_av_R_equivalents 0.0464
_diffrn_reflns_av_sigmaI/netI 0.0261
_diffrn_reflns_limit_h_max 6
_diffrn_reflns_limit_h_min -6
_diffrn_reflns_limit_k_max 8
_diffrn_reflns_limit_k_min -8
_diffrn_reflns_limit_l_max 40
_diffrn_reflns_limit_l_min -40
_diffrn_reflns_number 10728
_diffrn_reflns_theta_full 27.84
_diffrn_reflns_theta_max 27.84
_diffrn_reflns_theta_min 3.31
_exptl_absorpt_coefficient_mu 0.122
_exptl_absorpt_correction_T_max 0.974
_exptl_absorpt_correction_T_min 0.970
_exptl_absorpt_correction_type multi-scan
_exptl_absorpt_process_details '(CrystalClear; Rigaku, 2005)'
_exptl_crystal_colour Colourless
_exptl_crystal_density_diffrn 1.476
_exptl_crystal_density_method 'not measured'
_exptl_crystal_description block
_exptl_crystal_F_000 480
_exptl_crystal_size_max 0.25
_exptl_crystal_size_mid 0.20
_exptl_crystal_size_min 0.20
_refine_diff_density_max 0.246
_refine_diff_density_min -0.223
_refine_ls_extinction_method none
_refine_ls_goodness_of_fit_ref 1.091
_refine_ls_hydrogen_treatment constr
_refine_ls_matrix_type full
_refine_ls_number_parameters 146
_refine_ls_number_reflns 1466
_refine_ls_number_restraints 0
_refine_ls_restrained_S_all 1.091
_refine_ls_R_factor_all 0.0524
_refine_ls_R_factor_gt 0.0426
_refine_ls_shift/su_max 0.000
_refine_ls_shift/su_mean 0.000
_refine_ls_structure_factor_coef Fsqd
_refine_ls_weighting_details 'calc w=1/[\s^2^(Fo^2^)+(0.0645P)^2^+0.0774P] where P=(Fo^2^+2Fc^2^)/3'
_refine_ls_weighting_scheme calc
_refine_ls_wR_factor_gt 0.1073
_refine_ls_wR_factor_ref 0.1133
_reflns_number_gt 1261
_reflns_number_total 1466
_reflns_threshold_expression I>2\s(I)
_cod_data_source_file dn2340.cif
_cod_data_source_block I
_cod_original_cell_volume 1026.7(2)
_cod_original_sg_symbol_Hall 'P 2ac 2ab '
_cod_database_code 2218388
_cod_database_fobs_code 2218388

loop_
_symmetry_equiv_pos_as_xyz
'x, y, z'
'-x+1/2, -y, z+1/2'
'-x, y+1/2, -z+1/2'
'x+1/2, -y+1/2, -z'

loop_
_atom_site_type_symbol
_atom_site_label
_atom_site_fract_x
_atom_site_fract_y
_atom_site_fract_z
_atom_site_U_iso_or_equiv
_atom_site_adp_type
_atom_site_calc_flag
_atom_site_refinement_flags
_atom_site_occupancy
O O3 0.8183(3) 0.4808(3) 0.17549(6) 0.0391(4) Uani d . 1
N N2 0.2254(4) 0.2416(3) 0.20604(6) 0.0346(5) Uani d . 1
H H2A 0.2535 0.2749 0.2337 0.052 Uiso calc R 1
H H2B 0.1637 0.1101 0.2044 0.052 Uiso calc R 1
H H2C 0.1152 0.3328 0.1947 0.052 Uiso calc R 1
O O4 0.5036(4) 0.5887(3) 0.21776(6) 0.0452(5) Uani d . 1
O O1 1.3141(4) -0.0801(4) 0.00871(7) 0.0588(6) Uani d . 1
C C1 1.0030(5) -0.0711(4) 0.06148(7) 0.0342(6) Uani d . 1
N N1 1.2123(5) -0.1761(4) 0.03883(7) 0.0410(5) Uani d . 1
C C7 0.4109(5) 0.2328(4) 0.13231(8) 0.0369(6) Uani d . 1
H H7A 0.2588 0.1496 0.1284 0.044 Uiso calc R 1
H H7B 0.3801 0.3735 0.1205 0.044 Uiso calc R 1
C C9 0.6059(5) 0.4594(4) 0.19280(7) 0.0301(5) Uani d . 1
C C8 0.4651(4) 0.2532(4) 0.18137(7) 0.0283(5) Uani d . 1
H H8 0.5704 0.1325 0.1901 0.034 Uiso calc R 1
C C3 0.6976(6) -0.0771(4) 0.11762(8) 0.0391(6) Uani d . 1
H H3 0.6180 -0.1481 0.1403 0.047 Uiso calc R 1
C C5 0.7376(5) 0.2308(4) 0.07239(8) 0.0376(6) Uani d . 1
H H5 0.6850 0.3663 0.0643 0.045 Uiso calc R 1
C C4 0.6219(5) 0.1297(4) 0.10701(7) 0.0327(5) Uani d . 1
C C2 0.8872(5) -0.1774(4) 0.09522(8) 0.0405(6) Uani d . 1
H H2 0.9366 -0.3146 0.1027 0.049 Uiso calc R 1
C C6 0.9322(5) 0.1322(4) 0.04943(8) 0.0397(6) Uani d . 1
H H6 1.0122 0.2016 0.0266 0.048 Uiso calc R 1
O O2 1.2768(5) -0.3521(4) 0.05090(7) 0.0589(6) Uani d . 1
O O1W 0.0704(4) -0.1769(3) 0.21144(6) 0.0468(5) Uani d . 1
H H1WB 0.0482 -0.2262 0.1860 0.070 Uiso d R 1
H H1WC 0.1824 -0.2497 0.2244 0.070 Uiso d R 1

loop_
_atom_site_aniso_label
_atom_site_aniso_U_11
_atom_site_aniso_U_22
_atom_site_aniso_U_33
_atom_site_aniso_U_12
_atom_site_aniso_U_13
_atom_site_aniso_U_23
O3 0.0300(9) 0.0402(10) 0.0470(10) -0.0064(8) 0.0032(7) 0.0024(8)
N2 0.0329(10) 0.0331(10) 0.0377(11) -0.0040(10) 0.0050(8) -0.0008(9)
O4 0.0382(10) 0.0407(10) 0.0568(11) -0.0015(9) -0.0003(9) -0.0179(9)
O1 0.0581(13) 0.0682(14) 0.0501(12) 0.0028(12) 0.0185(10) -0.0021(11)
C1 0.0371(14) 0.0365(12) 0.0291(11) -0.0012(11) -0.0015(10) -0.0080(10)
N1 0.0388(12) 0.0467(13) 0.0374(11) 0.0022(11) -0.0027(9) -0.0075(10)
C7 0.0366(13) 0.0428(13) 0.0311(12) 0.0021(12) -0.0043(10) -0.0044(11)
C9 0.0295(12) 0.0295(11) 0.0312(11) 0.0004(10) -0.0057(9) 0.0031(10)
C8 0.0274(11) 0.0284(11) 0.0293(11) -0.0003(10) 0.0012(9) 0.0001(9)
C3 0.0486(15) 0.0338(12) 0.0349(12) -0.0017(12) 0.0074(12) 0.0008(11)
C5 0.0471(15) 0.0344(12) 0.0313(12) 0.0031(12) -0.0031(11) 0.0021(10)
C4 0.0348(13) 0.0351(12) 0.0283(11) -0.0023(11) -0.0019(9) -0.0050(10)
C2 0.0537(16) 0.0315(12) 0.0364(12) 0.0009(12) 0.0017(12) 0.0013(11)
C6 0.0473(15) 0.0415(14) 0.0304(11) 0.0002(12) 0.0038(12) 0.0001(11)
O2 0.0594(14) 0.0560(12) 0.0612(13) 0.0206(12) 0.0009(12) -0.0009(11)
O1W 0.0493(11) 0.0347(9) 0.0563(11) -0.0032(9) -0.0051(9) -0.0047(9)

loop_
_atom_type_symbol
_atom_type_description
_atom_type_scat_dispersion_real
_atom_type_scat_dispersion_imag
_atom_type_scat_source
C C 0.0033 0.0000 'International Tables Vol C Tables 4.2.6.8 and 6.1.1.4'
H H 0.0000 0.0000 'International Tables Vol C Tables 4.2.6.8 and 6.1.1.4'
N N 0.0061 0.0000 'International Tables Vol C Tables 4.2.6.8 and 6.1.1.4'
O O 0.0106 0.0000 'International Tables Vol C Tables 4.2.6.8 and 6.1.1.4'

loop_
_geom_angle_atom_site_label_1
_geom_angle_atom_site_label_2
_geom_angle_atom_site_label_3
_geom_angle
C8 N2 H2A 109.5
C8 N2 H2B 109.5
H2A N2 H2B 109.5
C8 N2 H2C 109.5
H2A N2 H2C 109.5
H2B N2 H2C 109.5
C2 C1 C6 121.9(2)
C2 C1 N1 118.5(2)
C6 C1 N1 119.6(2)
O2 N1 O1 123.5(3)
O2 N1 C1 118.5(2)
O1 N1 C1 118.0(2)
C4 C7 C8 113.6(2)
C4 C7 H7A 108.8
C8 C7 H7A 108.8
C4 C7 H7B 108.8
C8 C7 H7B 108.8
H7A C7 H7B 107.7
O4 C9 O3 125.8(2)
O4 C9 C8 118.6(2)
O3 C9 C8 115.5(2)
N2 C8 C9 110.03(19)
N2 C8 C7 109.62(18)
C9 C8 C7 112.6(2)
N2 C8 H8 108.1
C9 C8 H8 108.1
C7 C8 H8 108.1
C2 C3 C4 121.3(2)
C2 C3 H3 119.3
C4 C3 H3 119.3
C4 C5 C6 120.9(2)
C4 C5 H5 119.5
C6 C5 H5 119.5
C5 C4 C3 118.6(2)
C5 C4 C7 121.9(2)
C3 C4 C7 119.5(2)
C3 C2 C1 118.8(2)
C3 C2 H2 120.6
C1 C2 H2 120.6
C1 C6 C5 118.4(2)
C1 C6 H6 120.8
C5 C6 H6 120.8
H1WB O1W H1WC 109.4

loop_
_geom_bond_atom_site_label_1
_geom_bond_atom_site_label_2
_geom_bond_distance
O3 C9 1.255(3)
N2 C8 1.484(3)
N2 H2A 0.8900
N2 H2B 0.8900
N2 H2C 0.8900
O4 C9 1.243(3)
O1 N1 1.231(3)
C1 C2 1.379(4)
C1 C6 1.382(4)
C1 N1 1.469(3)
N1 O2 1.216(3)
C7 C4 1.511(3)
C7 C8 1.541(3)
C7 H7A 0.9700
C7 H7B 0.9700
C9 C8 1.537(3)
C8 H8 0.9800
C3 C2 1.374(4)
C3 C4 1.398(4)
C3 H3 0.9300
C5 C4 1.384(3)
C5 C6 1.397(4)
C5 H5 0.9300
C2 H2 0.9300
C6 H6 0.9300
O1W H1WB 0.8502
O1W H1WC 0.8496

loop_
_geom_hbond_atom_site_label_D
_geom_hbond_atom_site_label_H
_geom_hbond_atom_site_label_A
_geom_hbond_site_symmetry_A
_geom_hbond_distance_DH
_geom_hbond_distance_HA
_geom_hbond_distance_DA
_geom_hbond_angle_DHA
N2 H2B O1W . 0.89 1.88 2.760(3) 168.4
N2 H2A O1W 3 0.89 2.43 3.029(3) 125.1
N2 H2A O4 3_645 0.89 2.29 2.913(3) 126.7
N2 H2C O3 1_455 0.89 1.92 2.797(3) 166.1
O1W H1WB O3 1_445 0.85 2.23 2.764(3) 120.6
O1W H1WC O4 1_545 0.85 2.00 2.740(3) 145.6

loop_
_cod_related_entry_id
_cod_related_entry_database
_cod_related_entry_code
1 ChemSpider 2016495
